data_2209458
loop_
_publ_author_name
'Jian-Ying Huang'
'Wei Xu'

_publ_section_title
;
 Dimethyl pyridine-2,6-dicarboxylate
;
_journal_coeditor_code CV2060
_journal_issue 7
_journal_name_full 'Acta Crystallographica Section E'
_journal_page_first o2653
_journal_page_last o2654
_journal_paper_doi 10.1107/S160053680601988X
_journal_volume 62
_journal_year 2006
_chemical_formula_iupac 'C9 H9 N O4'
_chemical_formula_moiety 'C9 H9 N O4'
_chemical_formula_sum 'C9 H9 N O4'
_chemical_formula_weight 195.17
_chemical_name_systematic
;
Dimethyl pyridine-2,6-dicarboxylate
;
_space_group_IT_number 15
_symmetry_cell_setting monoclinic
_symmetry_space_group_name_Hall '-C 2yc'
_symmetry_space_group_name_H-M 'C 1 2/c 1'
_atom_sites_solution_hydrogens geom
_atom_sites_solution_primary direct
_atom_sites_solution_secondary difmap
_audit_creation_method SHELXL-97
_cell_angle_alpha 90.00
_cell_angle_beta 118.49(3)
_cell_angle_gamma 90.00
_cell_formula_units_Z 4
_cell_length_a 13.345(3)
_cell_length_b 6.8170(10)
_cell_length_c 11.033(2)
_cell_measurement_reflns_used 3333
_cell_measurement_temperature 293(2)
_cell_measurement_theta_max 54.90
_cell_measurement_theta_min 6.01
_cell_volume 882.2(4)
_computing_cell_refinement PROCESS-AUTO
_computing_data_collection 'PROCESS-AUTO (Rigaku, 1998)'
_computing_data_reduction 'CrystalStructure (Rigaku/MSC, 2004)'
_computing_molecular_graphics SHELXL97
_computing_publication_material 'CrystalStructure and  PLATON (Spek, 2003)'
_computing_structure_refinement 'SHELXL97 (Sheldrick, 1997)'
_computing_structure_solution 'SHELXS97 (Sheldrick, 1997)'
_diffrn_ambient_temperature 293(2)
_diffrn_measured_fraction_theta_full 0.998
_diffrn_measured_fraction_theta_max 0.998
_diffrn_measurement_device_type 'Rigaku R-AXIS RAPID'
_diffrn_measurement_method \w
_diffrn_radiation_monochromator graphite
_diffrn_radiation_source 'fine-focus sealed tube'
_diffrn_radiation_type 'Mo K\a'
_diffrn_radiation_wavelength 0.71073
_diffrn_reflns_av_R_equivalents 0.0159
_diffrn_reflns_av_sigmaI/netI 0.0127
_diffrn_reflns_limit_h_max 17
_diffrn_reflns_limit_h_min -17
_diffrn_reflns_limit_k_max 8
_diffrn_reflns_limit_k_min -8
_diffrn_reflns_limit_l_max 14
_diffrn_reflns_limit_l_min -14
_diffrn_reflns_number 4148
_diffrn_reflns_theta_full 27.45
_diffrn_reflns_theta_max 27.45
_diffrn_reflns_theta_min 3.46
_diffrn_standards_decay_% 0
_diffrn_standards_interval_count 0
_diffrn_standards_interval_time 0
_diffrn_standards_number 0
_exptl_absorpt_coefficient_mu 0.117
_exptl_absorpt_correction_T_max 0.981
_exptl_absorpt_correction_T_min 0.956
_exptl_absorpt_correction_type multi-scan
_exptl_absorpt_process_details '(ABSCOR; Higashi, 1995)'
_exptl_crystal_colour colourless
_exptl_crystal_density_diffrn 1.470
_exptl_crystal_density_method 'not measured'
_exptl_crystal_description block
_exptl_crystal_F_000 408
_exptl_crystal_size_max 0.43
_exptl_crystal_size_mid 0.32
_exptl_crystal_size_min 0.16
_refine_diff_density_max 0.188
_refine_diff_density_min -0.167
_refine_ls_extinction_method none
_refine_ls_goodness_of_fit_ref 1.100
_refine_ls_hydrogen_treatment constr
_refine_ls_matrix_type full
_refine_ls_number_parameters 65
_refine_ls_number_reflns 1011
_refine_ls_number_restraints 0
_refine_ls_restrained_S_all 1.100
_refine_ls_R_factor_all 0.0504
_refine_ls_R_factor_gt 0.0367
_refine_ls_shift/su_max 0.000
_refine_ls_shift/su_mean 0.000
_refine_ls_structure_factor_coef Fsqd
_refine_ls_weighting_details 'calc w=1/[\s^2^(Fo^2^)+(0.0701P)^2^+0.0632P] where P=(Fo^2^+2Fc^2^)/3'
_refine_ls_weighting_scheme calc
_refine_ls_wR_factor_gt 0.1121
_refine_ls_wR_factor_ref 0.1175
_reflns_number_gt 743
_reflns_number_total 1011
_reflns_threshold_expression I>2\s(I)
_cod_data_source_file cv2060.cif
_cod_data_source_block I
_cod_original_sg_symbol_H-M 'C 2/c'
_cod_database_code 2209458
_cod_database_fobs_code 2209458

loop_
_symmetry_equiv_pos_as_xyz
'x, y, z'
'-x, y, -z+1/2'
'x+1/2, y+1/2, z'
'-x+1/2, y+1/2, -z+1/2'
'-x, -y, -z'
'x, -y, z-1/2'
'-x+1/2, -y+1/2, -z'
'x+1/2, -y+1/2, z-1/2'

loop_
_atom_site_type_symbol
_atom_site_label
_atom_site_fract_x
_atom_site_fract_y
_atom_site_fract_z
_atom_site_U_iso_or_equiv
_atom_site_adp_type
_atom_site_calc_flag
_atom_site_refinement_flags
_atom_site_occupancy
N N1 0.5000 0.1642(2) 0.7500 0.0376(4) Uani d S 1
O O1 0.34276(8) 0.24797(13) 0.39191(8) 0.0483(3) Uani d . 1
O O2 0.37815(10) -0.03454(15) 0.50748(9) 0.0625(4) Uani d . 1
C C1 0.5000 0.5735(3) 0.7500 0.0416(4) Uani d S 1
H H1A 0.5000 0.7099 0.7500 0.050 Uiso calc SR 1
C C2 0.44379(11) 0.47023(19) 0.62766(12) 0.0405(3) Uani d . 1
H H2A 0.4054 0.5357 0.5438 0.049 Uiso calc R 1
C C3 0.44605(10) 0.26587(18) 0.63296(11) 0.0364(3) Uani d . 1
C C4 0.38622(11) 0.14057(19) 0.50625(11) 0.0399(3) Uani d . 1
C C5 0.28546(13) 0.1404(2) 0.26311(13) 0.0495(4) Uani d . 1
H H5A 0.2575 0.2308 0.1873 0.074 Uiso calc R 1
H H5B 0.2228 0.0680 0.2606 0.074 Uiso calc R 1
H H5C 0.3382 0.0512 0.2563 0.074 Uiso calc R 1

loop_
_atom_site_aniso_label
_atom_site_aniso_U_11
_atom_site_aniso_U_22
_atom_site_aniso_U_33
_atom_site_aniso_U_12
_atom_site_aniso_U_13
_atom_site_aniso_U_23
N1 0.0423(8) 0.0340(7) 0.0326(7) 0.000 0.0146(6) 0.000
O1 0.0641(7) 0.0367(5) 0.0304(5) -0.0001(4) 0.0114(4) 0.0009(4)
O2 0.0942(9) 0.0352(6) 0.0386(5) -0.0086(5) 0.0160(5) 0.0003(4)
C1 0.0467(10) 0.0312(8) 0.0455(9) 0.000 0.0208(8) 0.000
C2 0.0454(7) 0.0364(7) 0.0369(6) 0.0024(5) 0.0174(5) 0.0053(5)
C3 0.0379(6) 0.0352(6) 0.0343(6) -0.0001(5) 0.0157(5) 0.0010(5)
C4 0.0450(7) 0.0359(7) 0.0339(6) -0.0002(5) 0.0149(5) 0.0008(5)
C5 0.0628(9) 0.0412(7) 0.0320(6) -0.0002(6) 0.0126(6) -0.0020(6)

loop_
_atom_type_symbol
_atom_type_description
_atom_type_scat_dispersion_real
_atom_type_scat_dispersion_imag
_atom_type_scat_source
C C 0.0033 0.0016 'International Tables Vol C Tables 4.2.6.8 and 6.1.1.4'
H H 0.0000 0.0000 'International Tables Vol C Tables 4.2.6.8 and 6.1.1.4'
N N 0.0061 0.0033 'International Tables Vol C Tables 4.2.6.8 and 6.1.1.4'
O O 0.0106 0.0060 'International Tables Vol C Tables 4.2.6.8 and 6.1.1.4'

loop_
_geom_angle_atom_site_label_1
_geom_angle_atom_site_label_2
_geom_angle_atom_site_label_3
_geom_angle_site_symmetry_1
_geom_angle_site_symmetry_3
_geom_angle
_geom_angle_publ_flag
C3 N1 C3 . 2_656 117.38(15) no
C4 O1 C5 . . 116.03(10) no
C2 C1 C2 . 2_656 118.85(16) no
C2 C1 H1A . . 120.6 no
C2 C1 H1A 2_656 . 120.6 no
C1 C2 C3 . . 118.46(12) no
C1 C2 H2A . . 120.8 no
C3 C2 H2A . . 120.8 no
N1 C3 C2 . . 123.42(11) no
N1 C3 C4 . . 114.03(11) no
C2 C3 C4 . . 122.54(11) no
O2 C4 O1 . . 123.94(11) no
O2 C4 C3 . . 124.48(11) no
O1 C4 C3 . . 111.58(11) no
O1 C5 H5A . . 109.5 no
O1 C5 H5B . . 109.5 no
H5A C5 H5B . . 109.5 no
O1 C5 H5C . . 109.5 no
H5A C5 H5C . . 109.5 no
H5B C5 H5C . . 109.5 no

loop_
_geom_bond_atom_site_label_1
_geom_bond_atom_site_label_2
_geom_bond_site_symmetry_2
_geom_bond_distance
_geom_bond_publ_flag
N1 C3 . 1.3340(14) no
N1 C3 2_656 1.3341(15) no
O1 C4 . 1.3288(15) no
O1 C5 . 1.4510(15) no
O2 C4 . 1.1992(17) no
C1 C2 . 1.3835(16) no
C1 C2 2_656 1.3835(16) no
C1 H1A . 0.9300 no
C2 C3 . 1.3940(18) no
C2 H2A . 0.9300 no
C3 C4 . 1.5022(17) no
C5 H5A . 0.9600 no
C5 H5B . 0.9600 no
C5 H5C . 0.9600 no
